data_4349813
loop_
_publ_author_name
'Tang, Yiwen'
'Kourtellaris, Andreas'
'Tasiopoulos, Anastasios J.'
'Teat, Simon J.'
'Dubbeldam, David'
'Rothenberg, Gadi'
'Tanase, Stefania'

_publ_section_title
;
 Selective CO2 adsorption in water-stable alkaline-earth based
 metal--organic frameworks
;
_journal_issue 3
_journal_name_full 'Inorganic Chemistry Frontiers'
_journal_page_first 541
_journal_paper_doi 10.1039/C7QI00734E
_journal_volume 5
_journal_year 2018
_chemical_absolute_configuration ad
_chemical_formula_sum 'C86 H97 Ca4 N5 O31'
_chemical_formula_weight 1857.00
_space_group_crystal_system orthorhombic
_space_group_IT_number 20
_space_group_name_Hall 'C 2c 2'
_space_group_name_H-M_alt 'C 2 2 21'
_atom_sites_solution_hydrogens mixed
_atom_sites_solution_primary 'Dual space'
_atom_sites_solution_secondary difmap
_audit_creation_method SHELXL-2014/7
_audit_update_record
;
2017-11-21 deposited with the CCDC.
2018-02-09 downloaded from the CCDC.
;
_cell_angle_alpha 90
_cell_angle_beta 90
_cell_angle_gamma 90
_cell_formula_units_Z 4
_cell_length_a 11.1690(6)
_cell_length_b 24.2978(13)
_cell_length_c 33.4201(18)
_cell_measurement_reflns_used 9647
_cell_measurement_temperature 220(2)
_cell_measurement_theta_max 30.3255
_cell_measurement_theta_min 2.1880
_cell_volume 9069.6(8)
_computing_cell_refinement 'Bruker SAINT v8.38a'
_computing_data_collection 'Bruker APEX 3'
_computing_data_reduction 'Bruker SAINT v8.38a'
_computing_molecular_graphics 'Bruker SHELXTL'
_computing_publication_material 'Bruker SHELXTL & local programs'
_computing_structure_refinement 'SHELXL-2014/7 (Sheldrick, 2014)'
_computing_structure_solution 'Bruker SHELXTL 2014/5'
_diffrn_ambient_temperature 220(2)
_diffrn_detector_area_resol_mean 7.39
_diffrn_measured_fraction_theta_full 0.999
_diffrn_measured_fraction_theta_max 0.999
_diffrn_measurement_device_type 'Bruker D8 with PHOTONII detector'
_diffrn_measurement_method '\w/\q shutterless scans'
_diffrn_radiation_wavelength 0.7749
_diffrn_reflns_av_R_equivalents 0.0474
_diffrn_reflns_av_unetI/netI 0.0327
_diffrn_reflns_Laue_measured_fraction_full 0.999
_diffrn_reflns_Laue_measured_fraction_max 0.999
_diffrn_reflns_limit_h_max 14
_diffrn_reflns_limit_h_min -14
_diffrn_reflns_limit_k_max 31
_diffrn_reflns_limit_k_min -31
_diffrn_reflns_limit_l_max 43
_diffrn_reflns_limit_l_min -43
_diffrn_reflns_number 64501
_diffrn_reflns_point_group_measured_fraction_full 0.999
_diffrn_reflns_point_group_measured_fraction_max 1.000
_diffrn_reflns_theta_full 27.706
_diffrn_reflns_theta_max 30.389
_diffrn_reflns_theta_min 1.945
_diffrn_source 'Advanced Light Source station 11.3.1'
_exptl_absorpt_coefficient_mu 0.402
_exptl_absorpt_correction_T_max 0.996
_exptl_absorpt_correction_T_min 0.912
_exptl_absorpt_correction_type multi-scan
_exptl_absorpt_process_details 'SADABS 2016/2 Bruker AXS Madison WI USA'
_exptl_crystal_colour colourless
_exptl_crystal_density_diffrn 1.360
_exptl_crystal_description plate
_exptl_crystal_F_000 3904
_exptl_crystal_size_max 0.080
_exptl_crystal_size_mid 0.050
_exptl_crystal_size_min 0.010
_refine_diff_density_max 0.978
_refine_diff_density_min -0.510
_refine_diff_density_rms 0.063
_refine_ls_abs_structure_details
;
 Refined as an inversion twin.
;
_refine_ls_abs_structure_Flack 0.02(3)
_refine_ls_extinction_method none
_refine_ls_goodness_of_fit_ref 1.034
_refine_ls_hydrogen_treatment mixed
_refine_ls_matrix_type full
_refine_ls_number_parameters 612
_refine_ls_number_reflns 10562
_refine_ls_number_restraints 159
_refine_ls_restrained_S_all 1.060
_refine_ls_R_factor_all 0.0520
_refine_ls_R_factor_gt 0.0459
_refine_ls_shift/su_max 0.001
_refine_ls_shift/su_mean 0.000
_refine_ls_structure_factor_coef Fsqd
_refine_ls_weighting_details 'w=1/[\s^2^(Fo^2^)+(0.0740P)^2^+8.2424P] where P=(Fo^2^+2Fc^2^)/3'
_refine_ls_weighting_scheme calc
_refine_ls_wR_factor_gt 0.1222
_refine_ls_wR_factor_ref 0.1273
_reflns_Friedel_coverage 0.835
_reflns_Friedel_fraction_full 1.000
_reflns_Friedel_fraction_max 1.000
_reflns_number_gt 9504
_reflns_number_total 10562
_reflns_threshold_expression 'I > 2\s(I)'
_cod_data_source_file c7qi00734e2.cif
_cod_data_source_block ca_140_220k_a
_cod_database_code 4349813
_shelx_shelxl_version_number 2014/7
_shelx_space_group_comment
;
The symmetry employed for this shelxl refinement is uniquely defined
by the following loop, which should always be used as a source of
symmetry information in preference to the above space-group names.
They are only intended as comments.
;
_shelx_estimated_absorpt_t_min 0.969
_shelx_estimated_absorpt_t_max 0.996

loop_
_space_group_symop_operation_xyz
'x, y, z'
'-x, -y, z+1/2'
'-x, y, -z+1/2'
'x, -y, -z'
'x+1/2, y+1/2, z'
'-x+1/2, -y+1/2, z+1/2'
'-x+1/2, y+1/2, -z+1/2'
'x+1/2, -y+1/2, -z'

loop_
_atom_site_label
_atom_site_type_symbol
_atom_site_fract_x
_atom_site_fract_y
_atom_site_fract_z
_atom_site_U_iso_or_equiv
_atom_site_adp_type
_atom_site_occupancy
_atom_site_site_symmetry_order
_atom_site_calc_flag
_atom_site_refinement_flags_posn
_atom_site_refinement_flags_adp
_atom_site_refinement_flags_occupancy
_atom_site_disorder_assembly
_atom_site_disorder_group
Ca1 Ca 0.0000 0.04476(3) 0.2500 0.02031(18) Uani 1 2 d S T P . .
Ca2 Ca 0.5000 0.11872(5) 0.7500 0.0380(2) Uani 1 2 d S T P . .
Ca3 Ca 0.20537(6) 0.49899(3) 0.71014(2) 0.02263(14) Uani 1 1 d . . . . .
O1W O -0.0016(3) 0.49715(14) 0.70217(9) 0.0474(7) Uani 1 1 d D . . . .
H1OA H -0.047(4) 0.479(2) 0.7171(14) 0.071 Uiso 1 1 d D U . . .
H1OB H -0.034(4) 0.5204(18) 0.6870(14) 0.071 Uiso 1 1 d D U . . .
C1 C 0.5015(3) 0.27382(12) 0.46464(8) 0.0236(6) Uani 1 1 d . . . . .
O1 O 0.4722(2) 0.21297(12) 0.41001(8) 0.0400(7) Uani 1 1 d . . . . .
C2 C 0.4080(3) 0.24618(15) 0.43779(10) 0.0306(7) Uani 1 1 d . . . . .
H2A H 0.3537 0.2234 0.4538 0.037 Uiso 1 1 calc R U . . .
H2B H 0.3606 0.2740 0.4236 0.037 Uiso 1 1 calc R U . . .
C3 C 0.4121(3) 0.18898(15) 0.37888(11) 0.0307(7) Uani 1 1 d . . . . .
C4 C 0.4827(3) 0.15537(17) 0.35521(12) 0.0396(9) Uani 1 1 d . . . . .
H4A H 0.5647 0.1514 0.3609 0.048 Uiso 1 1 calc R U . . .
C5 C 0.4332(4) 0.12772(18) 0.32332(13) 0.0415(10) Uani 1 1 d . . . . .
H5A H 0.4822 0.1053 0.3073 0.050 Uiso 1 1 calc R U . . .
C6 C 0.3122(3) 0.13234(15) 0.31449(10) 0.0282(7) Uani 1 1 d . . . . .
O7 O 0.5152(2) 0.33727(12) 0.51932(7) 0.0362(6) Uani 1 1 d . . . . .
C7 C 0.2435(3) 0.16794(16) 0.33745(12) 0.0337(8) Uani 1 1 d . . . . .
H7A H 0.1623 0.1730 0.3311 0.040 Uiso 1 1 calc R U . . .
C8 C 0.2923(4) 0.19626(16) 0.36972(11) 0.0355(8) Uani 1 1 d . . . . .
H8A H 0.2446 0.2201 0.3851 0.043 Uiso 1 1 calc R U . . .
C9 C 0.2567(3) 0.09773(15) 0.28194(10) 0.0286(7) Uani 1 1 d . . . . .
O2 O 0.1458(2) 0.10243(11) 0.27575(8) 0.0349(6) Uani 1 1 d . . . . .
O3 O 0.3248(2) 0.06512(11) 0.26299(7) 0.0334(6) Uani 1 1 d . . . . .
O4 O 0.4898(3) 0.21642(14) 0.52212(9) 0.0499(8) Uani 1 1 d . . . . .
C10 C 0.5688(3) 0.23168(15) 0.49013(10) 0.0301(7) Uani 1 1 d . . . . .
H10A H 0.5898 0.1994 0.4740 0.036 Uiso 1 1 calc R U . . .
H10B H 0.6426 0.2478 0.5008 0.036 Uiso 1 1 calc R U . . .
C11 C 0.5390(4) 0.19049(18) 0.55462(11) 0.0377(9) Uani 1 1 d . . . . .
C12 C 0.6256(4) 0.1502(2) 0.55162(12) 0.0476(11) Uani 1 1 d . . . . .
H12A H 0.6600 0.1419 0.5267 0.057 Uiso 1 1 calc R U . . .
C13 C 0.6617(4) 0.1219(2) 0.58601(12) 0.0445(10) Uani 1 1 d . . . . .
H13A H 0.7213 0.0947 0.5842 0.053 Uiso 1 1 calc R U . . .
C14 C 0.6108(4) 0.13363(16) 0.62239(11) 0.0354(8) Uani 1 1 d . . . . .
C15 C 0.5270(4) 0.17579(18) 0.62517(12) 0.0439(10) Uani 1 1 d . . . . .
H15A H 0.4942 0.1850 0.6502 0.053 Uiso 1 1 calc R U . . .
C16 C 0.4916(5) 0.20438(19) 0.59130(12) 0.0465(10) Uani 1 1 d . . . . .
H16A H 0.4355 0.2331 0.5934 0.056 Uiso 1 1 calc R U . . .
C17 C 0.6363(4) 0.09938(18) 0.65872(12) 0.0402(9) Uani 1 1 d . . . . .
O5 O 0.5674(4) 0.10612(18) 0.68824(9) 0.0682(11) Uani 1 1 d . . . . .
O6 O 0.7181(3) 0.06436(14) 0.65765(10) 0.0520(8) Uani 1 1 d . . . . .
C18 C 0.4331(3) 0.31413(15) 0.49122(9) 0.0284(7) Uani 1 1 d . . . . .
H18A H 0.3975 0.3433 0.4749 0.034 Uiso 1 1 calc R U . . .
H18B H 0.3686 0.2949 0.5054 0.034 Uiso 1 1 calc R U . . .
C19 C 0.4661(3) 0.36009(15) 0.55309(10) 0.0302(7) Uani 1 1 d . . . . .
C20 C 0.5462(4) 0.37597(19) 0.58270(12) 0.0398(9) Uani 1 1 d . . . . .
H20A H 0.6289 0.3714 0.5788 0.048 Uiso 1 1 calc R U . . .
C21 C 0.5036(4) 0.39870(17) 0.61812(10) 0.0376(8) Uani 1 1 d . . . . .
H21A H 0.5580 0.4100 0.6380 0.045 Uiso 1 1 calc R U . . .
C22 C 0.3829(3) 0.40483(15) 0.62436(10) 0.0294(7) Uani 1 1 d . . . . .
C23 C 0.3040(4) 0.38907(19) 0.59463(11) 0.0402(9) Uani 1 1 d . . . . .
H23A H 0.2212 0.3927 0.5989 0.048 Uiso 1 1 calc R U . . .
C24 C 0.3449(4) 0.36806(19) 0.55862(11) 0.0387(9) Uani 1 1 d . . . . .
H24A H 0.2906 0.3593 0.5381 0.046 Uiso 1 1 calc R U . . .
C25 C 0.3320(3) 0.42808(15) 0.66212(10) 0.0295(7) Uani 1 1 d . . . . .
O8 O 0.3996(2) 0.45131(10) 0.68756(7) 0.0311(5) Uani 1 1 d . . . . .
O9 O 0.2205(3) 0.42549(13) 0.66676(8) 0.0429(7) Uani 1 1 d . . . . .
O10 O 0.5247(3) 0.33914(13) 0.41334(8) 0.0431(7) Uani 1 1 d . . . . .
C26 C 0.5934(3) 0.30415(15) 0.43871(10) 0.0281(7) Uani 1 1 d . . . . .
H26A H 0.6480 0.3258 0.4554 0.034 Uiso 1 1 calc R U . . .
H26B H 0.6404 0.2780 0.4228 0.034 Uiso 1 1 calc R U . . .
C27 C 0.5779(3) 0.36241(16) 0.38076(11) 0.0337(8) Uani 1 1 d . . . . .
C28 C 0.4991(4) 0.38856(17) 0.35460(12) 0.0430(9) Uani 1 1 d . . . . .
H28A H 0.4165 0.3888 0.3599 0.052 Uiso 1 1 calc R U . . .
C29 C 0.5429(3) 0.41397(18) 0.32104(12) 0.0375(9) Uani 1 1 d . . . . .
H29A H 0.4900 0.4320 0.3035 0.045 Uiso 1 1 calc R U . . .
C30 C 0.6653(3) 0.41333(15) 0.31263(10) 0.0288(7) Uani 1 1 d . . . . .
C31 C 0.7423(3) 0.38701(17) 0.33877(11) 0.0357(8) Uani 1 1 d . . . . .
H31A H 0.8247 0.3862 0.3331 0.043 Uiso 1 1 calc R U . . .
C32 C 0.7002(4) 0.36172(18) 0.37323(11) 0.0388(9) Uani 1 1 d . . . . .
H32A H 0.7534 0.3445 0.3911 0.047 Uiso 1 1 calc R U . . .
C33 C 0.7114(3) 0.44053(13) 0.27610(9) 0.0245(6) Uani 1 1 d . . . . .
O11 O 0.8189(2) 0.43379(10) 0.26522(7) 0.0295(5) Uani 1 1 d . . . . .
O12 O 0.6409(2) 0.47093(9) 0.25587(7) 0.0266(5) Uani 1 1 d . . . . .
O1S O 0.6195(4) 0.19109(16) 0.76580(18) 0.0900(16) Uani 1 1 d D U . . .
C1S C 0.7091(7) 0.2194(2) 0.7625(2) 0.090(2) Uani 1 1 d D U . . .
C2S C 0.8179(8) 0.1985(3) 0.7351(3) 0.110(3) Uani 1 1 d D U . . .
H2S1 H 0.7957 0.1643 0.7221 0.165 Uiso 1 1 calc R U . . .
H2S2 H 0.8880 0.1924 0.7517 0.165 Uiso 1 1 calc R U . . .
H2S3 H 0.8360 0.2260 0.7150 0.165 Uiso 1 1 calc R U . . .
N1S N 0.7259(7) 0.2637(3) 0.7788(2) 0.114(2) Uani 1 1 d D U . . .
C3S C 0.8388(9) 0.2943(3) 0.7795(3) 0.129(4) Uani 1 1 d D U . . .
H3S1 H 0.9035 0.2698 0.7870 0.194 Uiso 1 1 calc R U . . .
H3S2 H 0.8331 0.3240 0.7988 0.194 Uiso 1 1 calc R U . . .
H3S3 H 0.8545 0.3095 0.7532 0.194 Uiso 1 1 calc R U . . .
C4S C 0.6199(11) 0.2849(4) 0.8032(3) 0.135(4) Uani 1 1 d D U . . .
H4S1 H 0.5582 0.2569 0.8043 0.203 Uiso 1 1 calc R U . . .
H4S2 H 0.5881 0.3179 0.7907 0.203 Uiso 1 1 calc R U . . .
H4S3 H 0.6463 0.2935 0.8301 0.203 Uiso 1 1 calc R U . . .
O2S O 0.5590(6) 0.0870(4) 0.4640(2) 0.130(2) Uani 1 1 d D U . . .
C5S C 0.4518(8) 0.0694(4) 0.4588(2) 0.096(2) Uani 1 1 d D U . . .
C6S C 0.3520(9) 0.0925(5) 0.4835(4) 0.153(5) Uani 1 1 d D U . . .
H6S1 H 0.3804 0.0993 0.5105 0.230 Uiso 1 1 calc R U . . .
H6S2 H 0.2864 0.0664 0.4843 0.230 Uiso 1 1 calc R U . . .
H6S3 H 0.3246 0.1267 0.4718 0.230 Uiso 1 1 calc R U . . .
N2S N 0.4274(5) 0.0333(2) 0.43169(17) 0.0786(14) Uani 1 1 d D U . . .
C7S C 0.3069(10) 0.0202(5) 0.4167(4) 0.175(5) Uani 1 1 d D U . . .
H7S1 H 0.2811 -0.0147 0.4277 0.263 Uiso 1 1 calc R U . . .
H7S2 H 0.3087 0.0179 0.3878 0.263 Uiso 1 1 calc R U . . .
H7S3 H 0.2516 0.0489 0.4249 0.263 Uiso 1 1 calc R U . . .
C8S C 0.5249(9) 0.0138(4) 0.4059(3) 0.139(4) Uani 1 1 d D U . . .
H8S1 H 0.5685 0.0451 0.3953 0.208 Uiso 1 1 calc R U . . .
H8S2 H 0.4918 -0.0074 0.3839 0.208 Uiso 1 1 calc R U . . .
H8S3 H 0.5788 -0.0092 0.4213 0.208 Uiso 1 1 calc R U . . .
O3S O 0.6139(8) 0.5061(15) 0.4931(8) 0.105(6) Uani 0.5 1 d D U P A -1
C9S C 0.5058(12) 0.4949(6) 0.4864(3) 0.079(3) Uani 0.5 1 d D U P A -1
C10S C 0.456(2) 0.4765(10) 0.4455(5) 0.081(5) Uani 0.5 1 d D U P A -1
H10C H 0.5156 0.4838 0.4249 0.122 Uiso 0.5 1 calc R U P A -1
H10D H 0.3837 0.4968 0.4396 0.122 Uiso 0.5 1 calc R U P A -1
H10E H 0.4391 0.4374 0.4462 0.122 Uiso 0.5 1 calc R U P A -1
N3S N 0.4226(10) 0.5075(6) 0.5121(3) 0.078(3) Uani 0.5 1 d D U P A -1
C11S C 0.2948(11) 0.4995(17) 0.5069(10) 0.107(7) Uani 0.5 1 d D U P A -1
H11A H 0.2810 0.4734 0.4854 0.160 Uiso 0.5 1 calc R U P A -1
H11B H 0.2574 0.5344 0.5002 0.160 Uiso 0.5 1 calc R U P A -1
H11C H 0.2605 0.4854 0.5315 0.160 Uiso 0.5 1 calc R U P A -1
C12S C 0.481(3) 0.5333(14) 0.5480(7) 0.129(10) Uani 0.5 1 d D U P A -1
H12B H 0.5453 0.5099 0.5573 0.194 Uiso 0.5 1 calc R U P A -1
H12C H 0.4218 0.5375 0.5692 0.194 Uiso 0.5 1 calc R U P A -1
H12D H 0.5123 0.5691 0.5408 0.194 Uiso 0.5 1 calc R U P A -1

loop_
_atom_site_aniso_label
_atom_site_aniso_U_11
_atom_site_aniso_U_22
_atom_site_aniso_U_33
_atom_site_aniso_U_23
_atom_site_aniso_U_13
_atom_site_aniso_U_12
Ca1 0.0208(4) 0.0244(4) 0.0158(3) 0.000 -0.0021(3) 0.000
Ca2 0.0235(5) 0.0508(6) 0.0397(5) 0.000 -0.0016(4) 0.000
Ca3 0.0266(3) 0.0256(3) 0.0157(2) -0.0004(2) -0.0010(2) 0.0009(3)
O1W 0.0312(13) 0.0644(19) 0.0465(16) 0.0090(14) 0.0068(12) 0.0026(17)
C1 0.0315(16) 0.0255(15) 0.0139(13) -0.0002(10) -0.0017(13) -0.0018(14)
O1 0.0345(15) 0.0520(16) 0.0334(13) -0.0240(12) -0.0095(11) 0.0062(13)
C2 0.0337(18) 0.0355(18) 0.0225(16) -0.0094(13) -0.0020(14) 0.0027(15)
C3 0.0307(17) 0.0344(18) 0.0270(17) -0.0113(14) -0.0056(14) -0.0002(15)
C4 0.0249(18) 0.052(2) 0.042(2) -0.0197(18) -0.0090(16) 0.0036(16)
C5 0.031(2) 0.050(2) 0.044(2) -0.0241(19) -0.0003(16) 0.0051(17)
C6 0.0262(17) 0.0319(17) 0.0264(16) -0.0075(13) -0.0013(13) -0.0026(14)
O7 0.0310(14) 0.0543(16) 0.0233(11) -0.0170(11) 0.0033(10) -0.0050(12)
C7 0.0259(17) 0.039(2) 0.0359(19) -0.0110(15) -0.0040(14) -0.0005(14)
C8 0.0286(17) 0.043(2) 0.0351(18) -0.0177(15) 0.0001(15) 0.0054(16)
C9 0.0289(17) 0.0314(17) 0.0254(17) -0.0070(13) -0.0031(13) -0.0012(13)
O2 0.0254(12) 0.0400(14) 0.0394(14) -0.0123(11) -0.0068(11) -0.0036(11)
O3 0.0328(14) 0.0373(13) 0.0300(12) -0.0124(10) -0.0050(10) 0.0018(11)
O4 0.0369(15) 0.074(2) 0.0386(15) 0.0367(15) 0.0030(12) 0.0000(16)
C10 0.0346(18) 0.0338(17) 0.0219(16) 0.0095(13) -0.0011(13) -0.0008(14)
C11 0.0347(19) 0.047(2) 0.0318(19) 0.0208(16) 0.0012(15) -0.0005(16)
C12 0.050(3) 0.065(3) 0.0278(19) 0.0174(18) 0.0065(17) 0.013(2)
C13 0.043(2) 0.055(3) 0.035(2) 0.0170(18) 0.0040(17) 0.0093(19)
C14 0.039(2) 0.041(2) 0.0264(17) 0.0143(15) -0.0039(15) -0.0073(16)
C15 0.051(3) 0.050(2) 0.0308(19) 0.0092(17) 0.0063(17) 0.0005(19)
C16 0.052(3) 0.051(2) 0.036(2) 0.0126(17) 0.0043(19) 0.008(2)
C17 0.044(2) 0.045(2) 0.0309(19) 0.0176(17) -0.0092(17) -0.0116(19)
O5 0.090(3) 0.088(3) 0.0267(15) 0.0180(16) 0.0095(17) 0.007(2)
O6 0.0462(18) 0.0602(19) 0.0497(17) 0.0311(15) -0.0112(14) -0.0062(16)
C18 0.0332(17) 0.0354(17) 0.0165(15) -0.0039(12) -0.0007(12) -0.0028(14)
C19 0.0323(18) 0.0378(18) 0.0204(15) -0.0074(13) 0.0043(13) -0.0045(14)
C20 0.0280(17) 0.058(3) 0.0333(19) -0.0181(18) -0.0011(15) 0.0020(17)
C21 0.0344(18) 0.053(2) 0.0253(16) -0.0152(15) -0.0057(16) 0.0000(18)
C22 0.0338(18) 0.0358(18) 0.0186(15) -0.0050(13) 0.0004(13) 0.0016(14)
C23 0.0294(19) 0.063(3) 0.0278(18) -0.0170(17) 0.0016(15) -0.0008(18)
C24 0.0309(19) 0.060(2) 0.0258(17) -0.0167(17) -0.0068(14) 0.0037(18)
C25 0.0358(18) 0.0304(17) 0.0222(15) -0.0066(13) 0.0029(13) 0.0003(14)
O8 0.0406(14) 0.0343(13) 0.0185(11) -0.0053(9) -0.0006(10) 0.0002(11)
O9 0.0334(15) 0.0584(18) 0.0370(14) -0.0237(13) 0.0070(12) -0.0061(13)
O10 0.0362(16) 0.0567(17) 0.0364(14) 0.0268(13) 0.0131(12) 0.0133(13)
C26 0.0330(17) 0.0330(17) 0.0183(14) 0.0048(12) 0.0022(13) 0.0040(14)
C27 0.0331(18) 0.0386(19) 0.0294(18) 0.0156(15) 0.0083(14) 0.0047(15)
C28 0.0274(17) 0.058(2) 0.043(2) 0.0272(18) 0.0072(17) 0.0079(19)
C29 0.0259(17) 0.051(2) 0.0350(19) 0.0252(17) 0.0033(14) 0.0069(16)
C30 0.0301(17) 0.0330(17) 0.0233(15) 0.0082(13) 0.0038(13) 0.0014(14)
C31 0.0258(17) 0.049(2) 0.0326(19) 0.0170(16) 0.0048(14) 0.0035(16)
C32 0.0331(19) 0.053(2) 0.0304(18) 0.0199(17) 0.0004(16) 0.0049(18)
C33 0.0276(15) 0.0249(15) 0.0209(13) 0.0044(11) 0.0014(12) 0.0006(13)
O11 0.0270(12) 0.0338(12) 0.0275(11) 0.0100(10) 0.0057(9) 0.0052(10)
O12 0.0280(12) 0.0291(11) 0.0227(11) 0.0074(9) 0.0007(9) 0.0018(9)
O1S 0.057(2) 0.046(2) 0.167(5) -0.024(2) -0.022(3) -0.0083(18)
C1S 0.089(4) 0.056(3) 0.125(5) 0.018(3) -0.048(4) -0.016(3)
C2S 0.087(5) 0.081(5) 0.163(8) 0.004(5) 0.008(5) 0.008(4)
N1S 0.143(6) 0.077(4) 0.122(5) 0.025(4) -0.050(4) -0.040(4)
C3S 0.164(8) 0.082(5) 0.142(7) 0.035(5) -0.072(6) -0.074(5)
C4S 0.178(10) 0.069(5) 0.158(9) -0.019(5) 0.051(8) -0.027(6)
O2S 0.087(4) 0.177(7) 0.126(5) -0.031(5) 0.001(4) -0.028(4)
C5S 0.102(5) 0.099(5) 0.087(5) 0.005(4) 0.002(4) 0.005(4)
C6S 0.110(7) 0.139(8) 0.211(12) -0.073(8) 0.039(8) 0.001(7)
N2S 0.081(4) 0.075(3) 0.080(3) -0.004(3) 0.002(3) -0.001(3)
C7S 0.122(8) 0.127(8) 0.277(14) -0.074(9) 0.028(9) -0.009(7)
C8S 0.143(8) 0.113(7) 0.161(9) -0.010(6) 0.077(7) 0.022(6)
O3S 0.070(5) 0.122(14) 0.124(17) 0.018(12) -0.007(7) -0.012(8)
C9S 0.088(7) 0.065(6) 0.084(7) 0.010(7) 0.002(6) -0.005(7)
C10S 0.118(13) 0.051(7) 0.074(9) 0.009(7) -0.005(9) -0.010(8)
N3S 0.077(6) 0.072(7) 0.084(7) 0.015(6) 0.005(5) 0.009(6)
C11S 0.085(7) 0.122(10) 0.11(2) 0.046(14) 0.008(9) 0.038(13)
C12S 0.18(2) 0.112(19) 0.099(14) -0.014(13) 0.008(14) -0.013(16)

loop_
_atom_type_symbol
_atom_type_description
_atom_type_scat_dispersion_real
_atom_type_scat_dispersion_imag
_atom_type_scat_source
C C 0.0040 0.0020 'XDISP Program in WinGX S.Brennan & P.L.Cowan Rev.Sci.Instrum.63,850 1992'
H H 0.0000 0.0000 'XDISP Program in WinGX S.Brennan & P.L.Cowan Rev.Sci.Instrum.63,850 1992'
N N 0.0076 0.0040 'XDISP Program in WinGX S.Brennan & P.L.Cowan Rev.Sci.Instrum.63,850 1992'
O O 0.0132 0.0074 'XDISP Program in WinGX S.Brennan & P.L.Cowan Rev.Sci.Instrum.63,850 1992'
Ca Ca 0.2552 0.3638 'XDISP Program in WinGX S.Brennan & P.L.Cowan Rev.Sci.Instrum.63,850 1992'

loop_
_geom_angle_atom_site_label_1
_geom_angle_atom_site_label_2
_geom_angle_atom_site_label_3
_geom_angle
_geom_angle_site_symmetry_1
_geom_angle_site_symmetry_3
O2 Ca1 O2 105.48(14) . 3
O2 Ca1 O8 88.93(9) . 8_456
O2 Ca1 O8 88.28(9) 3 8_456
O2 Ca1 O8 88.28(9) . 6_554
O2 Ca1 O8 88.93(9) 3 6_554
O8 Ca1 O8 175.39(13) 8_456 6_554
O2 Ca1 O12 161.19(9) . 7_545
O2 Ca1 O12 87.74(9) 3 7_545
O8 Ca1 O12 77.96(8) 8_456 7_545
O8 Ca1 O12 105.60(8) 6_554 7_545
O2 Ca1 O12 87.74(9) . 5_445
O2 Ca1 O12 161.19(9) 3 5_445
O8 Ca1 O12 105.60(8) 8_456 5_445
O8 Ca1 O12 77.96(8) 6_554 5_445
O12 Ca1 O12 82.96(11) 7_545 5_445
O2 Ca1 Ca3 131.68(7) . 8_456
O2 Ca1 Ca3 71.49(7) 3 8_456
O8 Ca1 Ca3 43.54(6) 8_456 8_456
O8 Ca1 Ca3 138.41(6) 6_554 8_456
O12 Ca1 Ca3 39.73(5) 7_545 8_456
O12 Ca1 Ca3 109.83(6) 5_445 8_456
O2 Ca1 Ca3 71.48(7) . 6_554
O2 Ca1 Ca3 131.68(7) 3 6_554
O8 Ca1 Ca3 138.41(6) 8_456 6_554
O8 Ca1 Ca3 43.54(6) 6_554 6_554
O12 Ca1 Ca3 109.83(6) 7_545 6_554
O12 Ca1 Ca3 39.73(5) 5_445 6_554
Ca3 Ca1 Ca3 146.66(3) 8_456 6_554
O5 Ca2 O5 164.1(2) 3_656 .
O5 Ca2 O1S 97.11(19) 3_656 3_656
O5 Ca2 O1S 95.17(18) . 3_656
O5 Ca2 O1S 95.17(18) 3_656 .
O5 Ca2 O1S 97.11(19) . .
O1S Ca2 O1S 78.4(2) 3_656 .
O5 Ca2 O11 80.83(12) 3_656 8_456
O5 Ca2 O11 90.88(13) . 8_456
O1S Ca2 O11 82.49(12) 3_656 8_456
O1S Ca2 O11 159.89(13) . 8_456
O5 Ca2 O11 90.88(13) 3_656 6_655
O5 Ca2 O11 80.83(12) . 6_655
O1S Ca2 O11 159.89(13) 3_656 6_655
O1S Ca2 O11 82.49(12) . 6_655
O11 Ca2 O11 117.10(12) 8_456 6_655
O5 Ca2 Ca3 52.08(11) 3_656 7_546
O5 Ca2 Ca3 114.24(12) . 7_546
O1S Ca2 Ca3 107.97(12) 3_656 7_546
O1S Ca2 Ca3 146.76(15) . 7_546
O11 Ca2 Ca3 37.14(5) 8_456 7_546
O11 Ca2 Ca3 91.50(7) 6_655 7_546
O5 Ca2 Ca3 114.25(12) 3_656 5_545
O5 Ca2 Ca3 52.08(11) . 5_545
O1S Ca2 Ca3 146.75(15) 3_656 5_545
O1S Ca2 Ca3 107.97(11) . 5_545
O11 Ca2 Ca3 91.50(7) 8_456 5_545
O11 Ca2 Ca3 37.14(5) 6_655 5_545
Ca3 Ca2 Ca3 84.72(3) 7_546 5_545
O9 Ca3 O1W 89.20(11) . .
O9 Ca3 O6 92.83(12) . 5_455
O1W Ca3 O6 89.31(11) . 5_455
O9 Ca3 O3 88.28(11) . 6
O1W Ca3 O3 86.09(10) . 6
O6 Ca3 O3 175.26(11) 5_455 6
O9 Ca3 O12 125.50(10) . 2_665
O1W Ca3 O12 141.75(10) . 2_665
O6 Ca3 O12 102.89(10) 5_455 2_665
O3 Ca3 O12 80.13(9) 6 2_665
O9 Ca3 O11 170.46(10) . 2_665
O1W Ca3 O11 89.38(10) . 2_665
O6 Ca3 O11 96.59(11) 5_455 2_665
O3 Ca3 O11 82.21(8) 6 2_665
O12 Ca3 O11 53.61(8) 2_665 2_665
O9 Ca3 O8 53.49(9) . .
O1W Ca3 O8 142.68(10) . .
O6 Ca3 O8 91.94(11) 5_455 .
O3 Ca3 O8 92.42(9) 6 .
O12 Ca3 O8 73.87(8) 2_665 .
O11 Ca3 O8 127.41(8) 2_665 .
O9 Ca3 C25 27.03(11) . .
O1W Ca3 C25 115.62(11) . .
O6 Ca3 C25 87.53(12) 5_455 .
O3 Ca3 C25 95.50(10) 6 .
O12 Ca3 C25 101.18(10) 2_665 .
O11 Ca3 C25 154.77(10) 2_665 .
O8 Ca3 C25 27.36(9) . .
O9 Ca3 C33 150.98(11) . 2_665
O1W Ca3 C33 115.39(11) . 2_665
O6 Ca3 C33 102.14(11) 5_455 2_665
O3 Ca3 C33 78.85(10) 6 2_665
O12 Ca3 C33 26.90(9) 2_665 2_665
O11 Ca3 C33 26.77(9) 2_665 2_665
O8 Ca3 C33 100.77(9) . 2_665
C25 Ca3 C33 128.07(11) . 2_665
O9 Ca3 C17 106.30(12) . 5_455
O1W Ca3 C17 72.72(11) . 5_455
O6 Ca3 C17 21.90(13) 5_455 5_455
O3 Ca3 C17 153.75(11) 6 5_455
O12 Ca3 C17 106.96(10) 2_665 5_455
O11 Ca3 C17 82.25(10) 2_665 5_455
O8 Ca3 C17 113.81(10) . 5_455
C25 Ca3 C17 107.42(12) . 5_455
C33 Ca3 C17 96.11(10) 2_665 5_455
O9 Ca3 O5 122.42(11) . 5_455
O1W Ca3 O5 59.83(12) . 5_455
O6 Ca3 O5 45.20(11) 5_455 5_455
O3 Ca3 O5 130.71(9) 6 5_455
O12 Ca3 O5 104.35(10) 2_665 5_455
O11 Ca3 O5 64.46(9) 2_665 5_455
O8 Ca3 O5 136.48(9) . 5_455
C25 Ca3 O5 129.95(10) . 5_455
C33 Ca3 O5 84.88(10) 2_665 5_455
C17 Ca3 O5 23.51(10) 5_455 5_455
O9 Ca3 Ca1 86.48(8) . 6
O1W Ca3 Ca1 156.57(8) . 6
O6 Ca3 Ca1 113.87(9) 5_455 6
O3 Ca3 Ca1 70.79(7) 6 6
O12 Ca3 Ca1 39.39(5) 2_665 6
O11 Ca3 Ca1 91.09(6) 2_665 6
O8 Ca3 Ca1 39.42(5) . 6
C25 Ca3 Ca1 64.72(8) . 6
C33 Ca3 Ca1 64.78(7) 2_665 6
C17 Ca3 Ca1 130.52(8) 5_455 6
O5 Ca3 Ca1 139.83(9) 5_455 6
Ca3 O1W H1OA 123(4) . .
Ca3 O1W H1OB 119(4) . .
H1OA O1W H1OB 117(4) . .
C18 C1 C10 110.6(3) . .
C18 C1 C26 110.8(3) . .
C10 C1 C26 107.9(3) . .
C18 C1 C2 106.3(3) . .
C10 C1 C2 111.6(3) . .
C26 C1 C2 109.6(3) . .
C3 O1 C2 119.3(3) . .
O1 C2 C1 106.6(3) . .
O1 C2 H2A 110.4 . .
C1 C2 H2A 110.4 . .
O1 C2 H2B 110.4 . .
C1 C2 H2B 110.4 . .
H2A C2 H2B 108.6 . .
O1 C3 C4 114.0(3) . .
O1 C3 C8 126.0(3) . .
C4 C3 C8 120.0(3) . .
C5 C4 C3 120.2(3) . .
C5 C4 H4A 119.9 . .
C3 C4 H4A 119.9 . .
C4 C5 C6 121.1(3) . .
C4 C5 H5A 119.5 . .
C6 C5 H5A 119.5 . .
C7 C6 C5 118.1(3) . .
C7 C6 C9 121.2(3) . .
C5 C6 C9 120.6(3) . .
C19 O7 C18 116.3(3) . .
C6 C7 C8 121.4(3) . .
C6 C7 H7A 119.3 . .
C8 C7 H7A 119.3 . .
C3 C8 C7 119.2(3) . .
C3 C8 H8A 120.4 . .
C7 C8 H8A 120.4 . .
O2 C9 O3 124.3(3) . .
O2 C9 C6 118.2(3) . .
O3 C9 C6 117.5(3) . .
C9 O2 Ca1 134.2(2) . .
C9 O3 Ca3 134.0(2) . 6_554
C11 O4 C10 117.6(3) . .
O4 C10 C1 106.6(3) . .
O4 C10 H10A 110.4 . .
C1 C10 H10A 110.4 . .
O4 C10 H10B 110.4 . .
C1 C10 H10B 110.4 . .
H10A C10 H10B 108.6 . .
O4 C11 C16 116.0(4) . .
O4 C11 C12 123.3(4) . .
C16 C11 C12 120.5(4) . .
C11 C12 C13 119.4(4) . .
C11 C12 H12A 120.3 . .
C13 C12 H12A 120.3 . .
C14 C13 C12 120.4(4) . .
C14 C13 H13A 119.8 . .
C12 C13 H13A 119.8 . .
C13 C14 C15 119.4(3) . .
C13 C14 C17 121.6(4) . .
C15 C14 C17 118.9(4) . .
C16 C15 C14 120.5(4) . .
C16 C15 H15A 119.8 . .
C14 C15 H15A 119.8 . .
C11 C16 C15 119.6(4) . .
C11 C16 H16A 120.2 . .
C15 C16 H16A 120.2 . .
O6 C17 O5 123.8(4) . .
O6 C17 C14 119.6(4) . .
O5 C17 C14 116.4(4) . .
O6 C17 Ca3 45.07(19) . 5_545
O5 C17 Ca3 79.6(2) . 5_545
C14 C17 Ca3 159.8(3) . 5_545
C17 O5 Ca2 162.2(4) . .
C17 O5 Ca3 76.9(3) . 5_545
Ca2 O5 Ca3 93.71(11) . 5_545
C17 O6 Ca3 113.0(3) . 5_545
O7 C18 C1 108.3(3) . .
O7 C18 H18A 110.0 . .
C1 C18 H18A 110.0 . .
O7 C18 H18B 110.0 . .
C1 C18 H18B 110.0 . .
H18A C18 H18B 108.4 . .
O7 C19 C24 124.0(3) . .
O7 C19 C20 116.2(3) . .
C24 C19 C20 119.8(3) . .
C19 C20 C21 119.8(4) . .
C19 C20 H20A 120.1 . .
C21 C20 H20A 120.1 . .
C22 C21 C20 120.6(3) . .
C22 C21 H21A 119.7 . .
C20 C21 H21A 119.7 . .
C21 C22 C23 119.1(3) . .
C21 C22 C25 122.9(3) . .
C23 C22 C25 118.0(3) . .
C22 C23 C24 121.1(4) . .
C22 C23 H23A 119.5 . .
C24 C23 H23A 119.5 . .
C19 C24 C23 119.5(3) . .
C19 C24 H24A 120.3 . .
C23 C24 H24A 120.3 . .
O9 C25 O8 121.9(3) . .
O9 C25 C22 117.5(3) . .
O8 C25 C22 120.5(3) . .
O9 C25 Ca3 56.57(18) . .
O8 C25 Ca3 68.65(18) . .
C22 C25 Ca3 157.8(3) . .
C25 O8 Ca1 152.7(2) . 6
C25 O8 Ca3 84.0(2) . .
Ca1 O8 Ca3 97.04(8) 6 .
C25 O9 Ca3 96.4(2) . .
C27 O10 C26 119.2(3) . .
O10 C26 C1 105.3(3) . .
O10 C26 H26A 110.7 . .
C1 C26 H26A 110.7 . .
O10 C26 H26B 110.7 . .
C1 C26 H26B 110.7 . .
H26A C26 H26B 108.8 . .
O10 C27 C32 124.6(3) . .
O10 C27 C28 114.5(3) . .
C32 C27 C28 120.9(3) . .
C29 C28 C27 119.5(4) . .
C29 C28 H28A 120.2 . .
C27 C28 H28A 120.2 . .
C28 C29 C30 120.6(3) . .
C28 C29 H29A 119.7 . .
C30 C29 H29A 119.7 . .
C31 C30 C29 119.1(3) . .
C31 C30 C33 120.7(3) . .
C29 C30 C33 120.1(3) . .
C30 C31 C32 121.3(3) . .
C30 C31 H31A 119.4 . .
C32 C31 H31A 119.4 . .
C31 C32 C27 118.5(3) . .
C31 C32 H32A 120.7 . .
C27 C32 H32A 120.7 . .
O11 C33 O12 120.6(3) . .
O11 C33 C30 120.6(3) . .
O12 C33 C30 118.8(3) . .
O11 C33 Ca3 61.83(16) . 2_664
O12 C33 Ca3 58.96(16) . 2_664
C30 C33 Ca3 174.9(2) . 2_664
C33 O11 Ca2 155.9(2) . 6_654
C33 O11 Ca3 91.41(18) . 2_664
Ca2 O11 Ca3 106.26(9) 6_654 2_664
C33 O12 Ca1 152.2(2) . 5
C33 O12 Ca3 94.14(19) . 2_664
Ca1 O12 Ca3 100.89(8) 5 2_664
C1S O1S Ca2 154.0(6) . .
N1S C1S O1S 125.7(9) . .
N1S C1S C2S 114.7(7) . .
O1S C1S C2S 119.6(6) . .
C1S C2S H2S1 109.5 . .
C1S C2S H2S2 109.5 . .
H2S1 C2S H2S2 109.5 . .
C1S C2S H2S3 109.5 . .
H2S1 C2S H2S3 109.5 . .
H2S2 C2S H2S3 109.5 . .
C1S N1S C3S 126.1(9) . .
C1S N1S C4S 114.7(8) . .
C3S N1S C4S 119.1(7) . .
N1S C3S H3S1 109.5 . .
N1S C3S H3S2 109.5 . .
H3S1 C3S H3S2 109.5 . .
N1S C3S H3S3 109.5 . .
H3S1 C3S H3S3 109.5 . .
H3S2 C3S H3S3 109.5 . .
N1S C4S H4S1 109.5 . .
N1S C4S H4S2 109.5 . .
H4S1 C4S H4S2 109.5 . .
N1S C4S H4S3 109.5 . .
H4S1 C4S H4S3 109.5 . .
H4S2 C4S H4S3 109.5 . .
O2S C5S N2S 121.2(8) . .
O2S C5S C6S 119.8(8) . .
N2S C5S C6S 119.0(8) . .
C5S C6S H6S1 109.5 . .
C5S C6S H6S2 109.5 . .
H6S1 C6S H6S2 109.5 . .
C5S C6S H6S3 109.5 . .
H6S1 C6S H6S3 109.5 . .
H6S2 C6S H6S3 109.5 . .
C5S N2S C8S 118.4(7) . .
C5S N2S C7S 125.4(7) . .
C8S N2S C7S 114.2(7) . .
N2S C7S H7S1 109.5 . .
N2S C7S H7S2 109.5 . .
H7S1 C7S H7S2 109.5 . .
N2S C7S H7S3 109.5 . .
H7S1 C7S H7S3 109.5 . .
H7S2 C7S H7S3 109.5 . .
N2S C8S H8S1 109.5 . .
N2S C8S H8S2 109.5 . .
H8S1 C8S H8S2 109.5 . .
N2S C8S H8S3 109.5 . .
H8S1 C8S H8S3 109.5 . .
H8S2 C8S H8S3 109.5 . .
O3S C9S N3S 121.0(17) . .
O3S C9S C10S 124.5(18) . .
N3S C9S C10S 113.5(13) . .
C9S C10S H10C 109.5 . .
C9S C10S H10D 109.5 . .
H10C C10S H10D 109.5 . .
C9S C10S H10E 109.5 . .
H10C C10S H10E 109.5 . .
H10D C10S H10E 109.5 . .
C9S N3S C11S 126.1(16) . .
C9S N3S C12S 108.5(14) . .
C11S N3S C12S 125.3(19) . .
N3S C11S H11A 109.5 . .
N3S C11S H11B 109.5 . .
H11A C11S H11B 109.5 . .
N3S C11S H11C 109.5 . .
H11A C11S H11C 109.5 . .
H11B C11S H11C 109.5 . .
N3S C12S H12B 109.5 . .
N3S C12S H12C 109.5 . .
H12B C12S H12C 109.5 . .
N3S C12S H12D 109.5 . .
H12B C12S H12D 109.5 . .
H12C C12S H12D 109.5 . .

loop_
_geom_bond_atom_site_label_1
_geom_bond_atom_site_label_2
_geom_bond_distance
_geom_bond_site_symmetry_2
Ca1 O2 2.314(2) .
Ca1 O2 2.314(2) 3
Ca1 O8 2.371(2) 8_456
Ca1 O8 2.371(2) 6_554
Ca1 O12 2.395(2) 7_545
Ca1 O12 2.395(2) 5_445
Ca1 Ca3 3.7059(7) 8_456
Ca1 Ca3 3.7059(7) 6_554
Ca2 O5 2.218(3) 3_656
Ca2 O5 2.218(3) .
Ca2 O1S 2.270(4) 3_656
Ca2 O1S 2.270(4) .
Ca2 O11 2.445(2) 8_456
Ca2 O11 2.445(2) 6_655
Ca2 Ca3 3.9368(11) 7_546
Ca2 Ca3 3.9368(11) 5_545
Ca3 O9 2.307(3) .
Ca3 O1W 2.327(3) .
Ca3 O6 2.371(3) 5_455
Ca3 O3 2.379(2) 6
Ca3 O12 2.412(2) 2_665
Ca3 O11 2.476(2) 2_665
Ca3 O8 2.572(3) .
Ca3 C25 2.747(3) .
Ca3 C33 2.808(3) 2_665
Ca3 C17 3.082(4) 5_455
Ca3 O5 3.112(4) 5_455
Ca3 Ca1 3.7059(7) 6
O1W H1OA 0.845(14) .
O1W H1OB 0.840(14) .
C1 C18 1.527(5) .
C1 C10 1.529(5) .
C1 C26 1.532(5) .
C1 C2 1.533(5) .
O1 C3 1.368(4) .
O1 C2 1.424(4) .
C2 H2A 0.9800 .
C2 H2B 0.9800 .
C3 C4 1.384(5) .
C3 C8 1.384(5) .
C4 C5 1.376(5) .
C4 H4A 0.9400 .
C5 C6 1.388(5) .
C5 H5A 0.9400 .
C6 C7 1.388(5) .
C6 C9 1.509(4) .
O7 C19 1.372(4) .
O7 C18 1.428(4) .
C7 C8 1.391(5) .
C7 H7A 0.9400 .
C8 H8A 0.9400 .
C9 O2 1.260(4) .
C9 O3 1.268(4) .
O3 Ca3 2.379(2) 6_554
O4 C11 1.370(4) .
O4 C10 1.435(4) .
C10 H10A 0.9800 .
C10 H10B 0.9800 .
C11 C16 1.377(6) .
C11 C12 1.379(6) .
C12 C13 1.399(5) .
C12 H12A 0.9400 .
C13 C14 1.372(6) .
C13 H13A 0.9400 .
C14 C15 1.390(6) .
C14 C17 1.499(5) .
C15 C16 1.386(6) .
C15 H15A 0.9400 .
C16 H16A 0.9400 .
C17 O6 1.249(6) .
C17 O5 1.262(6) .
C17 Ca3 3.082(4) 5_545
O5 Ca3 3.112(4) 5_545
O6 Ca3 2.371(3) 5_545
C18 H18A 0.9800 .
C18 H18B 0.9800 .
C19 C24 1.380(5) .
C19 C20 1.389(5) .
C20 C21 1.390(5) .
C20 H20A 0.9400 .
C21 C22 1.373(6) .
C21 H21A 0.9400 .
C22 C23 1.382(5) .
C22 C25 1.495(4) .
C23 C24 1.385(5) .
C23 H23A 0.9400 .
C24 H24A 0.9400 .
C25 O9 1.256(5) .
C25 O8 1.269(4) .
O8 Ca1 2.371(2) 6
O10 C27 1.363(4) .
O10 C26 1.425(4) .
C26 H26A 0.9800 .
C26 H26B 0.9800 .
C27 C32 1.389(6) .
C27 C28 1.394(5) .
C28 C29 1.371(5) .
C28 H28A 0.9400 .
C29 C30 1.395(5) .
C29 H29A 0.9400 .
C30 C31 1.382(5) .
C30 C33 1.481(4) .
C31 C32 1.387(5) .
C31 H31A 0.9400 .
C32 H32A 0.9400 .
C33 O11 1.265(4) .
C33 O12 1.273(4) .
C33 Ca3 2.808(3) 2_664
O11 Ca2 2.445(2) 6_654
O11 Ca3 2.476(2) 2_664
O12 Ca1 2.395(2) 5
O12 Ca3 2.412(2) 2_664
O1S C1S 1.220(8) .
C1S N1S 1.219(9) .
C1S C2S 1.605(11) .
C2S H2S1 0.9700 .
C2S H2S2 0.9700 .
C2S H2S3 0.9700 .
N1S C3S 1.464(10) .
N1S C4S 1.528(12) .
C3S H3S1 0.9700 .
C3S H3S2 0.9700 .
C3S H3S3 0.9700 .
C4S H4S1 0.9700 .
C4S H4S2 0.9700 .
C4S H4S3 0.9700 .
O2S C5S 1.283(10) .
C5S N2S 1.291(9) .
C5S C6S 1.496(11) .
C6S H6S1 0.9700 .
C6S H6S2 0.9700 .
C6S H6S3 0.9700 .
N2S C8S 1.467(9) .
N2S C7S 1.470(11) .
C7S H7S1 0.9700 .
C7S H7S2 0.9700 .
C7S H7S3 0.9700 .
C8S H8S1 0.9700 .
C8S H8S2 0.9700 .
C8S H8S3 0.9700 .
O3S C9S 1.258(15) .
C9S N3S 1.304(13) .
C9S C10S 1.538(18) .
C10S H10C 0.9700 .
C10S H10D 0.9700 .
C10S H10E 0.9700 .
N3S C11S 1.451(15) .
N3S C12S 1.50(2) .
C11S H11A 0.9700 .
C11S H11B 0.9700 .
C11S H11C 0.9700 .
C12S H12B 0.9700 .
C12S H12C 0.9700 .
C12S H12D 0.9700 .

loop_
_geom_hbond_atom_site_label_D
_geom_hbond_atom_site_label_H
_geom_hbond_atom_site_label_A
_geom_hbond_distance_DH
_geom_hbond_distance_HA
_geom_hbond_distance_DA
_geom_hbond_angle_DHA
_geom_hbond_site_symmetry_A
O1W H1OA O3 0.845(14) 1.90(2) 2.721(4) 164(5) 8_456
O1W H1OB O5 0.840(14) 2.37(5) 2.797(5) 112(4) 5_455
C28 H28A O6 0.94 2.56 3.365(5) 144.0 8_456
C6S H6S2 O3S 0.97 2.44 3.40(2) 173.5 5_445

loop_
_geom_torsion_atom_site_label_1
_geom_torsion_atom_site_label_2
_geom_torsion_atom_site_label_3
_geom_torsion_atom_site_label_4
_geom_torsion
_geom_torsion_site_symmetry_1
_geom_torsion_site_symmetry_4
C3 O1 C2 C1 -171.5(3) . .
C18 C1 C2 O1 173.9(3) . .
C10 C1 C2 O1 -65.5(4) . .
C26 C1 C2 O1 54.0(4) . .
C2 O1 C3 C4 -176.7(3) . .
C2 O1 C3 C8 4.1(6) . .
O1 C3 C4 C5 178.6(4) . .
C8 C3 C4 C5 -2.1(7) . .
C3 C4 C5 C6 -0.7(7) . .
C4 C5 C6 C7 3.3(7) . .
C4 C5 C6 C9 -174.2(4) . .
C5 C6 C7 C8 -3.2(6) . .
C9 C6 C7 C8 174.3(4) . .
O1 C3 C8 C7 -178.6(4) . .
C4 C3 C8 C7 2.3(6) . .
C6 C7 C8 C3 0.4(6) . .
C7 C6 C9 O2 0.8(5) . .
C5 C6 C9 O2 178.2(4) . .
C7 C6 C9 O3 -178.1(3) . .
C5 C6 C9 O3 -0.7(6) . .
O3 C9 O2 Ca1 25.3(6) . .
C6 C9 O2 Ca1 -153.6(3) . .
O2 C9 O3 Ca3 0.9(6) . 6_554
C6 C9 O3 Ca3 179.7(2) . 6_554
C11 O4 C10 C1 -163.4(3) . .
C18 C1 C10 O4 41.1(4) . .
C26 C1 C10 O4 162.5(3) . .
C2 C1 C10 O4 -76.9(4) . .
C10 O4 C11 C16 142.6(4) . .
C10 O4 C11 C12 -41.3(6) . .
O4 C11 C12 C13 -173.4(4) . .
C16 C11 C12 C13 2.5(7) . .
C11 C12 C13 C14 0.6(7) . .
C12 C13 C14 C15 -3.1(7) . .
C12 C13 C14 C17 172.3(4) . .
C13 C14 C15 C16 2.5(7) . .
C17 C14 C15 C16 -173.0(4) . .
O4 C11 C16 C15 173.0(4) . .
C12 C11 C16 C15 -3.2(7) . .
C14 C15 C16 C11 0.6(7) . .
C13 C14 C17 O6 10.4(6) . .
C15 C14 C17 O6 -174.2(4) . .
C13 C14 C17 O5 -165.8(4) . .
C15 C14 C17 O5 9.7(6) . .
C13 C14 C17 Ca3 -25.8(10) . 5_545
C15 C14 C17 Ca3 149.7(7) . 5_545
O6 C17 O5 Ca2 50.4(14) . .
C14 C17 O5 Ca2 -133.7(10) . .
Ca3 C17 O5 Ca2 59.4(11) 5_545 .
O6 C17 O5 Ca3 -9.0(4) . 5_545
C14 C17 O5 Ca3 167.0(4) . 5_545
O5 C17 O6 Ca3 12.6(6) . 5_545
C14 C17 O6 Ca3 -163.3(3) . 5_545
C19 O7 C18 C1 -159.8(3) . .
C10 C1 C18 O7 53.5(4) . .
C26 C1 C18 O7 -66.1(3) . .
C2 C1 C18 O7 174.8(3) . .
C18 O7 C19 C24 -8.7(6) . .
C18 O7 C19 C20 171.8(4) . .
O7 C19 C20 C21 -179.1(4) . .
C24 C19 C20 C21 1.4(7) . .
C19 C20 C21 C22 1.0(7) . .
C20 C21 C22 C23 -1.2(6) . .
C20 C21 C22 C25 178.9(4) . .
C21 C22 C23 C24 -1.0(7) . .
C25 C22 C23 C24 178.9(4) . .
O7 C19 C24 C23 176.9(4) . .
C20 C19 C24 C23 -3.5(7) . .
C22 C23 C24 C19 3.4(7) . .
C21 C22 C25 O9 -171.2(4) . .
C23 C22 C25 O9 8.9(5) . .
C21 C22 C25 O8 11.3(6) . .
C23 C22 C25 O8 -168.5(4) . .
C21 C22 C25 Ca3 120.3(6) . .
C23 C22 C25 Ca3 -59.6(8) . .
O9 C25 O8 Ca1 73.9(7) . 6
C22 C25 O8 Ca1 -108.8(5) . 6
Ca3 C25 O8 Ca1 93.7(5) . 6
O9 C25 O8 Ca3 -19.8(4) . .
C22 C25 O8 Ca3 157.5(3) . .
O8 C25 O9 Ca3 22.2(4) . .
C22 C25 O9 Ca3 -155.1(3) . .
C27 O10 C26 C1 -165.4(3) . .
C18 C1 C26 O10 -63.7(3) . .
C10 C1 C26 O10 175.1(3) . .
C2 C1 C26 O10 53.3(4) . .
C26 O10 C27 C32 -10.5(6) . .
C26 O10 C27 C28 170.3(4) . .
O10 C27 C28 C29 179.2(4) . .
C32 C27 C28 C29 -0.1(7) . .
C27 C28 C29 C30 0.7(7) . .
C28 C29 C30 C31 -0.4(7) . .
C28 C29 C30 C33 179.5(4) . .
C29 C30 C31 C32 -0.6(6) . .
C33 C30 C31 C32 179.5(4) . .
C30 C31 C32 C27 1.2(7) . .
O10 C27 C32 C31 179.9(4) . .
C28 C27 C32 C31 -0.9(7) . .
C31 C30 C33 O11 9.8(5) . .
C29 C30 C33 O11 -170.1(4) . .
C31 C30 C33 O12 -170.0(3) . .
C29 C30 C33 O12 10.1(5) . .
O12 C33 O11 Ca2 -132.8(4) . 6_654
C30 C33 O11 Ca2 47.4(7) . 6_654
Ca3 C33 O11 Ca2 -137.7(6) 2_664 6_654
O12 C33 O11 Ca3 4.9(3) . 2_664
C30 C33 O11 Ca3 -174.9(3) . 2_664
O11 C33 O12 Ca1 -127.9(4) . 5
C30 C33 O12 Ca1 51.9(6) . 5
Ca3 C33 O12 Ca1 -122.9(5) 2_664 5
O11 C33 O12 Ca3 -5.1(3) . 2_664
C30 C33 O12 Ca3 174.8(3) . 2_664
Ca2 O1S C1S N1S 172.1(7) . .
Ca2 O1S C1S C2S -8.7(15) . .
O1S C1S N1S C3S 170.9(7) . .
C2S C1S N1S C3S -8.3(11) . .
O1S C1S N1S C4S -3.6(12) . .
C2S C1S N1S C4S 177.2(7) . .
O2S C5S N2S C8S -1.8(13) . .
C6S C5S N2S C8S 176.0(9) . .
O2S C5S N2S C7S -164.5(10) . .
C6S C5S N2S C7S 13.3(14) . .
O3S C9S N3S C11S 176(3) . .
C10S C9S N3S C11S 8(3) . .
O3S C9S N3S C12S -2(3) . .
C10S C9S N3S C12S -171(2) . .
